data_4114489
loop_
_publ_author_name
'David A. Shultz'
'Rosario M. Fico'
'Hyoyoung Lee'
'Jeff W. Kampf'
'Kristin Kirschbaum'
'A. Alan Pinkerton'
'Paul D. Boyle'

_publ_contact_author
;
        David A. Shultz
    Department of Chemistry, 527 Dabney Hall
    North Carolina State University
    Raleigh, NC  27695-8204
;
_publ_contact_author_email David_Shultz@ncsu.edu
_publ_contact_author_fax (919)515-6972
_publ_contact_author_phone (919)515-8920
_publ_section_title
;
 Mechanisms of Exchange Modulation in Trimethylenemethane-type Biradicals:
 The Roles of Conformation and Spin Density
;
_journal_name_full 'Journal of the American Chemical Society'
_journal_page_first 15426
_journal_page_last 15432
_journal_paper_doi 10.1021/ja037787o
_journal_volume 125
_journal_year 2003
_chemical_formula_sum 'C32 H41 N2 O2'
_chemical_formula_weight 485.67
_chemical_name_systematic
;
 ?
;
_space_group_IT_number 2
_symmetry_cell_setting triclinic
_symmetry_space_group_name_Hall '-P 1'
_symmetry_space_group_name_H-M 'P -1'
_atom_sites_solution_hydrogens geom
_atom_sites_solution_primary direct
_atom_sites_solution_secondary difmap
_audit_creation_method SHELXL-97
_cell_angle_alpha 108.424(3)
_cell_angle_beta 91.425(4)
_cell_angle_gamma 108.159(3)
_cell_formula_units_Z 4
_cell_length_a 12.865(3)
_cell_length_b 14.483(3)
_cell_length_c 16.875(4)
_cell_measurement_reflns_used 5636
_cell_measurement_temperature 118(2)
_cell_measurement_theta_max 28.28
_cell_measurement_theta_min 2.66
_cell_volume 2807.8(11)
_computing_cell_refinement 'Bruker SMART'
_computing_data_collection 'Bruker SMART'
_computing_data_reduction 'Bruker SHELXTL'
_computing_molecular_graphics 'Bruker SHELXTL'
_computing_publication_material 'Bruker SHELXTL'
_computing_structure_refinement 'Bruker SHELXTL'
_computing_structure_solution 'Bruker SHELXTL'
_diffrn_ambient_temperature 118(2)
_diffrn_measured_fraction_theta_full 0.972
_diffrn_measured_fraction_theta_max 0.972
_diffrn_measurement_device_type 'CCD area detector'
_diffrn_measurement_method 'phi and omega scans'
_diffrn_radiation_monochromator graphite
_diffrn_radiation_source 'fine-focus sealed tube'
_diffrn_radiation_type MoK\a
_diffrn_radiation_wavelength 0.71073
_diffrn_reflns_av_R_equivalents 0.0356
_diffrn_reflns_av_sigmaI/netI 0.0432
_diffrn_reflns_limit_h_max 17
_diffrn_reflns_limit_h_min -17
_diffrn_reflns_limit_k_max 18
_diffrn_reflns_limit_k_min -19
_diffrn_reflns_limit_l_max 22
_diffrn_reflns_limit_l_min -22
_diffrn_reflns_number 37135
_diffrn_reflns_theta_full 28.49
_diffrn_reflns_theta_max 28.49
_diffrn_reflns_theta_min 2.66
_exptl_absorpt_coefficient_mu 0.071
_exptl_absorpt_correction_T_max 0.9943
_exptl_absorpt_correction_T_min 0.9763
_exptl_absorpt_correction_type none
_exptl_crystal_colour orange
_exptl_crystal_density_diffrn 1.149
_exptl_crystal_description plate
_exptl_crystal_F_000 1052
_exptl_crystal_size_max 0.34
_exptl_crystal_size_mid 0.28
_exptl_crystal_size_min 0.08
_refine_diff_density_max 0.735
_refine_diff_density_min -0.579
_refine_diff_density_rms 0.069
_refine_ls_extinction_method none
_refine_ls_goodness_of_fit_ref 1.033
_refine_ls_hydrogen_treatment mixed
_refine_ls_matrix_type full
_refine_ls_number_parameters 766
_refine_ls_number_reflns 13853
_refine_ls_number_restraints 0
_refine_ls_restrained_S_all 1.033
_refine_ls_R_factor_all 0.1045
_refine_ls_R_factor_gt 0.0742
_refine_ls_shift/su_max 0.009
_refine_ls_shift/su_mean 0.003
_refine_ls_structure_factor_coef Fsqd
_refine_ls_weighting_details 'calc w=1/[\s^2^(Fo^2^)+(0.1166P)^2^+2.4061P] where P=(Fo^2^+2Fc^2^)/3'
_refine_ls_weighting_scheme calc
_refine_ls_wR_factor_gt 0.2060
_refine_ls_wR_factor_ref 0.2282
_reflns_number_gt 9779
_reflns_number_total 13853
_reflns_threshold_expression >2sigma(I)
_cod_data_source_file ja037787orom20030718_030614.cif
_cod_data_source_block rfbis
_cod_original_cell_volume 2807.8(10)
_cod_database_code 4114489

loop_
_symmetry_equiv_pos_as_xyz
'x, y, z'
'-x, -y, -z'

loop_
_atom_site_label
_atom_site_type_symbol
_atom_site_fract_x
_atom_site_fract_y
_atom_site_fract_z
_atom_site_U_iso_or_equiv
_atom_site_adp_type
_atom_site_occupancy
_atom_site_symmetry_multiplicity
_atom_site_calc_flag
_atom_site_refinement_flags
_atom_site_disorder_assembly
_atom_site_disorder_group
C1 C 0.31763(16) 0.18094(15) 0.42958(12) 0.0201(4) Uani 1 1 d . . .
C2 C 0.43702(16) 0.19054(15) 0.43953(12) 0.0199(4) Uani 1 1 d . . .
C3 C 0.51754(17) 0.25808(15) 0.41141(12) 0.0212(4) Uani 1 1 d . . .
H3A H 0.4965 0.2999 0.3851 0.025 Uiso 1 1 calc R . .
C4 C 0.62784(17) 0.26583(16) 0.42091(13) 0.0226(4) Uani 1 1 d . . .
H4A H 0.6813 0.3122 0.4010 0.027 Uiso 1 1 calc R . .
C5 C 0.65983(18) 0.20509(16) 0.45992(13) 0.0238(4) Uani 1 1 d . . .
C6 C 0.58082(19) 0.13837(17) 0.48938(13) 0.0266(4) Uani 1 1 d . . .
H6A H 0.6021 0.0972 0.5162 0.032 Uiso 1 1 calc R . .
C7 C 0.47113(18) 0.13159(16) 0.47978(13) 0.0248(4) Uani 1 1 d . . .
H7A H 0.4181 0.0863 0.5008 0.030 Uiso 1 1 calc R . .
C8 C 0.87251(18) 0.29144(19) 0.46968(15) 0.0315(5) Uani 1 1 d . . .
C9 C 0.8636(2) 0.3943(2) 0.52485(17) 0.0388(6) Uani 1 1 d . . .
H9A H 0.8102 0.4121 0.4953 0.058 Uiso 1 1 calc R . .
H9B H 0.9360 0.4486 0.5366 0.058 Uiso 1 1 calc R . .
H9C H 0.8390 0.3883 0.5780 0.058 Uiso 1 1 calc R . .
C10 C 0.9682(2) 0.2735(2) 0.51068(18) 0.0452(7) Uani 1 1 d . . .
H10A H 0.9556 0.2742 0.5679 0.068 Uiso 1 1 calc R . .
H10B H 1.0373 0.3284 0.5133 0.068 Uiso 1 1 calc R . .
H10C H 0.9731 0.2064 0.4772 0.068 Uiso 1 1 calc R . .
C11 C 0.8913(2) 0.2886(3) 0.38030(17) 0.0467(7) Uani 1 1 d . . .
H11A H 0.8942 0.2207 0.3471 0.070 Uiso 1 1 calc R . .
H11B H 0.9612 0.3422 0.3820 0.070 Uiso 1 1 calc R . .
H11C H 0.8305 0.3013 0.3543 0.070 Uiso 1 1 calc R . .
C12 C 0.29148(17) 0.26239(15) 0.49828(13) 0.0208(4) Uani 1 1 d . . .
C13 C 0.3250(2) 0.36449(17) 0.49942(14) 0.0290(5) Uani 1 1 d . . .
H13A H 0.3592 0.3804 0.4539 0.035 Uiso 1 1 calc R . .
C14 C 0.3096(2) 0.44292(17) 0.56513(14) 0.0292(5) Uani 1 1 d . . .
H14A H 0.3339 0.5117 0.5644 0.035 Uiso 1 1 calc R . .
C15 C 0.25850(18) 0.42154(16) 0.63278(13) 0.0233(4) Uani 1 1 d . . .
C16 C 0.22249(17) 0.31940(16) 0.63130(13) 0.0227(4) Uani 1 1 d . . .
H16A H 0.1861 0.3029 0.6758 0.027 Uiso 1 1 calc R . .
C17 C 0.23951(17) 0.24194(15) 0.56531(12) 0.0211(4) Uani 1 1 d . . .
H17A H 0.2151 0.1731 0.5658 0.025 Uiso 1 1 calc R . .
C18 C 0.19380(18) 0.49956(16) 0.77629(13) 0.0248(4) Uani 1 1 d . . .
C19 C 0.2034(2) 0.60908(19) 0.82936(16) 0.0365(6) Uani 1 1 d . . .
H19A H 0.2814 0.6528 0.8430 0.055 Uiso 1 1 calc R . .
H19B H 0.1720 0.6087 0.8816 0.055 Uiso 1 1 calc R . .
H19C H 0.1631 0.6365 0.7977 0.055 Uiso 1 1 calc R . .
C20 C 0.2550(2) 0.45823(19) 0.82837(15) 0.0327(5) Uani 1 1 d . . .
H20A H 0.2520 0.3884 0.7946 0.049 Uiso 1 1 calc R . .
H20B H 0.2199 0.4562 0.8790 0.049 Uiso 1 1 calc R . .
H20C H 0.3322 0.5037 0.8449 0.049 Uiso 1 1 calc R . .
C21 C 0.0722(2) 0.4342(2) 0.74975(16) 0.0359(5) Uani 1 1 d . . .
H21A H 0.0379 0.4614 0.7139 0.054 Uiso 1 1 calc R . .
H21B H 0.0350 0.4367 0.8000 0.054 Uiso 1 1 calc R . .
H21C H 0.0654 0.3626 0.7183 0.054 Uiso 1 1 calc R . .
C22 C 0.24341(16) 0.10653(15) 0.36602(13) 0.0212(4) Uani 1 1 d . . .
C23 C 0.12253(17) 0.09714(17) 0.36077(14) 0.0277(5) Uani 1 1 d . . .
H23A H 0.1198 0.1642 0.4000 0.033 Uiso 1 1 calc R . .
C24 C 0.0702(2) 0.0851(2) 0.27352(16) 0.0358(5) Uani 1 1 d . . .
H24A H 0.0451 0.0110 0.2384 0.043 Uiso 1 1 calc R . .
H24B H 0.0040 0.1064 0.2806 0.043 Uiso 1 1 calc R . .
C25 C 0.1456(2) 0.1467(2) 0.22611(17) 0.0396(6) Uani 1 1 d . . .
H25A H 0.1929 0.2137 0.2672 0.048 Uiso 1 1 calc R . .
H25B H 0.0994 0.1614 0.1871 0.048 Uiso 1 1 calc R . .
C26 C 0.2197(2) 0.0920(2) 0.17548(16) 0.0357(5) Uani 1 1 d . . .
H26A H 0.1724 0.0219 0.1393 0.043 Uiso 1 1 calc R . .
H26B H 0.2529 0.1300 0.1377 0.043 Uiso 1 1 calc R . .
C27 C 0.31260(19) 0.08162(18) 0.22581(14) 0.0291(5) Uani 1 1 d . . .
H27A H 0.3867 0.1035 0.2148 0.035 Uiso 1 1 calc R . .
C28 C 0.28163(17) 0.03407(15) 0.29551(13) 0.0228(4) Uani 1 1 d . . .
H28A H 0.3521 0.0327 0.3207 0.027 Uiso 1 1 calc R . .
C29 C 0.2047(2) -0.07904(17) 0.26035(14) 0.0296(5) Uani 1 1 d . . .
H29A H 0.1476 -0.0853 0.2167 0.035 Uiso 1 1 calc R . .
H29B H 0.2484 -0.1225 0.2324 0.035 Uiso 1 1 calc R . .
C30 C 0.1468(2) -0.12217(18) 0.32564(17) 0.0368(6) Uani 1 1 d . . .
H30A H 0.1295 -0.1980 0.3052 0.044 Uiso 1 1 calc R . .
H30B H 0.1983 -0.0930 0.3789 0.044 Uiso 1 1 calc R . .
C31 C 0.0405(2) -0.0987(2) 0.34400(18) 0.0413(6) Uani 1 1 d . . .
H31A H -0.0301 -0.1509 0.3251 0.050 Uiso 1 1 calc R . .
C32 C 0.0537(2) 0.0134(2) 0.39448(17) 0.0390(6) Uani 1 1 d . . .
H32A H 0.0209 0.0307 0.4445 0.047 Uiso 1 1 calc R . .
C33 C 0.49408(16) 0.79996(15) 1.06497(13) 0.0206(4) Uani 1 1 d . . .
C34 C 0.37194(17) 0.77848(16) 1.06247(12) 0.0215(4) Uani 1 1 d . A .
C35 C 0.32282(17) 0.83943(16) 1.03665(13) 0.0235(4) Uani 1 1 d . . .
H35A H 0.3679 0.8955 1.0217 0.028 Uiso 1 1 calc R A .
C36 C 0.21030(18) 0.82040(18) 1.03219(13) 0.0265(4) Uani 1 1 d . A .
H36A H 0.1789 0.8627 1.0139 0.032 Uiso 1 1 calc R . .
C37 C 0.14337(18) 0.7396(2) 1.05441(14) 0.0299(5) Uani 1 1 d . . .
C38 C 0.19118(19) 0.6777(2) 1.08029(15) 0.0340(5) Uani 1 1 d . A .
H38A H 0.1460 0.6221 1.0958 0.041 Uiso 1 1 calc R . .
C39 C 0.30358(19) 0.69663(18) 1.08357(15) 0.0294(5) Uani 1 1 d . . .
H39A H 0.3347 0.6532 1.1005 0.035 Uiso 1 1 calc R A .
C40 C -0.0467(2) 0.7368(2) 0.99690(16) 0.0390(6) Uani 1 1 d . . .
C41 C -0.0336(3) 0.8543(3) 1.0256(2) 0.0551(8) Uani 1 1 d . A .
H41A H -0.0327 0.8808 1.0868 0.083 Uiso 1 1 calc R . .
H41B H -0.0957 0.8629 0.9974 0.083 Uiso 1 1 calc R . .
H41C H 0.0358 0.8926 1.0106 0.083 Uiso 1 1 calc R . .
C42 C -0.1644(2) 0.6781(3) 1.0028(2) 0.0571(8) Uani 1 1 d . A .
H42A H -0.1746 0.6044 0.9870 0.086 Uiso 1 1 calc R . .
H42B H -0.2150 0.6882 0.9645 0.086 Uiso 1 1 calc R . .
H42C H -0.1799 0.7038 1.0607 0.086 Uiso 1 1 calc R . .
C43 C -0.0208(2) 0.7027(2) 0.90792(16) 0.0418(6) Uani 1 1 d . A .
H43A H 0.0535 0.7463 0.9050 0.063 Uiso 1 1 calc R . .
H43B H -0.0748 0.7093 0.8699 0.063 Uiso 1 1 calc R . .
H43C H -0.0242 0.6305 0.8910 0.063 Uiso 1 1 calc R . .
C44 C 0.5258(12) 0.7249(11) 0.9991(8) 0.0216(19) Uani 0.50 1 d P A 1
C45 C 0.5226(5) 0.7258(4) 0.9164(4) 0.0300(12) Uani 0.50 1 d P A 1
H45A H 0.5094 0.7821 0.9059 0.036 Uiso 0.50 1 calc PR A 1
C46 C 0.5380(6) 0.6474(5) 0.8481(4) 0.0352(14) Uani 0.50 1 d P A 1
H46A H 0.5337 0.6501 0.7927 0.042 Uiso 0.50 1 calc PR A 1
C47 C 0.5595(5) 0.5663(5) 0.8636(4) 0.0274(13) Uani 0.50 1 d P A 1
C48 C 0.5646(4) 0.5629(3) 0.9461(3) 0.0253(9) Uani 0.50 1 d P A 1
H48A H 0.5795 0.5075 0.9570 0.030 Uiso 0.50 1 calc PR A 1
C49 C 0.5479(4) 0.6406(4) 1.0103(4) 0.0241(9) Uani 0.50 1 d P A 1
H49A H 0.5514 0.6372 1.0656 0.029 Uiso 0.50 1 calc PR A 1
C50 C 0.6337(7) 0.4755(5) 0.7283(5) 0.025(2) Uani 0.50 1 d P A 1
C51 C 0.7295(12) 0.4484(14) 0.7591(11) 0.118(7) Uani 0.50 1 d P A 1
H51A H 0.7009 0.3803 0.7654 0.177 Uiso 0.50 1 calc PR A 1
H51B H 0.7670 0.5005 0.8136 0.177 Uiso 0.50 1 calc PR A 1
H51C H 0.7819 0.4469 0.7179 0.177 Uiso 0.50 1 calc PR A 1
C52 C 0.6949(9) 0.5803(5) 0.7217(5) 0.089(3) Uani 0.50 1 d P A 1
H52A H 0.6419 0.6077 0.7028 0.133 Uiso 0.50 1 calc PR A 1
H52B H 0.7474 0.5730 0.6809 0.133 Uiso 0.50 1 calc PR A 1
H52C H 0.7350 0.6280 0.7770 0.133 Uiso 0.50 1 calc PR A 1
C53 C 0.5710(8) 0.3930(8) 0.6461(5) 0.092(3) Uani 0.50 1 d P A 1
H53A H 0.5107 0.4119 0.6267 0.139 Uiso 0.50 1 calc PR A 1
H53B H 0.5405 0.3265 0.6549 0.139 Uiso 0.50 1 calc PR A 1
H53C H 0.6212 0.3872 0.6035 0.139 Uiso 0.50 1 calc PR A 1
O4 O 0.5265(5) 0.3899(3) 0.8113(3) 0.0647(14) Uani 0.50 1 d P A 1
N4 N 0.5666(4) 0.4775(3) 0.7983(3) 0.0432(11) Uani 0.50 1 d P A 1
C44A C 0.5192(11) 0.7357(10) 0.9795(6) 0.0157(17) Uani 0.50 1 d P A 2
C45A C 0.5540(4) 0.6550(4) 0.9738(3) 0.0213(9) Uani 0.50 1 d P A 2
H45B H 0.5635 0.6378 1.0227 0.026 Uiso 0.50 1 calc PR A 2
C46A C 0.5760(5) 0.5968(4) 0.8971(4) 0.0214(11) Uani 0.50 1 d P A 2
H46B H 0.5996 0.5399 0.8939 0.026 Uiso 0.50 1 calc PR A 2
C47A C 0.5635(4) 0.6219(4) 0.8254(3) 0.0203(10) Uani 0.50 1 d P A 2
C48A C 0.5238(4) 0.7035(3) 0.8310(3) 0.0254(9) Uani 0.50 1 d P A 2
H48B H 0.5119 0.7202 0.7822 0.030 Uiso 0.50 1 calc PR A 2
C49A C 0.5023(4) 0.7589(4) 0.9074(3) 0.0253(10) Uani 0.50 1 d P A 2
H49B H 0.4754 0.8140 0.9111 0.030 Uiso 0.50 1 calc PR A 2
C50A C 0.6096(6) 0.4724(6) 0.7170(4) 0.0179(15) Uani 0.50 1 d P A 2
C51A C 0.6170(5) 0.4395(4) 0.6230(3) 0.0365(12) Uani 0.50 1 d P A 2
H51D H 0.6768 0.4927 0.6113 0.055 Uiso 0.50 1 calc PR A 2
H51E H 0.5470 0.4303 0.5921 0.055 Uiso 0.50 1 calc PR A 2
H51F H 0.6319 0.3741 0.6050 0.055 Uiso 0.50 1 calc PR A 2
C52A C 0.5178(4) 0.3901(3) 0.7373(3) 0.0317(10) Uani 0.50 1 d P A 2
H52D H 0.4466 0.3817 0.7085 0.048 Uiso 0.50 1 calc PR A 2
H52E H 0.5162 0.4114 0.7983 0.048 Uiso 0.50 1 calc PR A 2
H52F H 0.5318 0.3242 0.7180 0.048 Uiso 0.50 1 calc PR A 2
C53A C 0.7215(7) 0.4849(6) 0.7609(5) 0.0374(15) Uani 0.50 1 d P A 2
H53D H 0.7801 0.5383 0.7483 0.056 Uiso 0.50 1 calc PR A 2
H53E H 0.7356 0.4191 0.7405 0.056 Uiso 0.50 1 calc PR A 2
H53F H 0.7205 0.5051 0.8220 0.056 Uiso 0.50 1 calc PR A 2
N4A N 0.5897(3) 0.5725(3) 0.7451(2) 0.0250(7) Uani 0.50 1 d P A 2
O4A O 0.5963(4) 0.6181(3) 0.6907(2) 0.0458(10) Uani 0.50 1 d P A 2
C54 C 0.56850(16) 0.87357(15) 1.12908(12) 0.0201(4) Uani 1 1 d . A .
C55 C 0.52971(18) 0.93123(17) 1.20805(13) 0.0251(4) Uani 1 1 d . . .
H55A H 0.4524 0.9251 1.1904 0.030 Uiso 1 1 calc R A .
C56 C 0.52157(19) 0.8760(2) 1.27304(14) 0.0329(5) Uani 1 1 d . A .
H56A H 0.4526 0.8435 1.2883 0.040 Uiso 1 1 calc R . .
C57 C 0.6304(2) 0.8757(2) 1.31209(15) 0.0373(6) Uani 1 1 d . . .
H57A H 0.6501 0.8982 1.3714 0.045 Uiso 1 1 calc R A .
C58 C 0.7051(2) 0.8376(2) 1.25093(16) 0.0337(5) Uani 1 1 d . A .
H58A H 0.6609 0.7700 1.2089 0.040 Uiso 1 1 calc R . .
H58B H 0.7632 0.8265 1.2826 0.040 Uiso 1 1 calc R . .
C59 C 0.76050(18) 0.91066(18) 1.20421(14) 0.0274(5) Uani 1 1 d . . .
H59A H 0.8305 0.8995 1.1890 0.033 Uiso 1 1 calc R A .
H59B H 0.7794 0.9827 1.2432 0.033 Uiso 1 1 calc R . .
C60 C 0.69115(17) 0.89847(16) 1.12393(13) 0.0222(4) Uani 1 1 d . A .
H60A H 0.6989 0.8376 1.0789 0.027 Uiso 1 1 calc R . .
C61 C 0.73576(19) 0.99143(17) 1.09315(14) 0.0272(5) Uani 1 1 d . . .
H61A H 0.7602 0.9834 1.0395 0.033 Uiso 1 1 calc R A .
C62 C 0.7389(2) 1.09671(18) 1.15271(15) 0.0315(5) Uani 1 1 d . A .
H62A H 0.8047 1.1550 1.1693 0.038 Uiso 1 1 calc R . .
C63 C 0.6298(2) 1.10314(18) 1.18423(16) 0.0338(5) Uani 1 1 d . . .
H63A H 0.6375 1.1768 1.2112 0.041 Uiso 1 1 calc R A .
H63B H 0.5712 1.0733 1.1352 0.041 Uiso 1 1 calc R . .
C64 C 0.59368(19) 1.04742(18) 1.24689(14) 0.0296(5) Uani 1 1 d . A .
H64A H 0.5469 1.0806 1.2831 0.035 Uiso 1 1 calc R . .
H64B H 0.6602 1.0572 1.2837 0.035 Uiso 1 1 calc R . .
N1 N 0.76981(16) 0.20391(15) 0.46621(13) 0.0308(4) Uani 1 1 d . . .
N2 N 0.24847(18) 0.50581(14) 0.69930(12) 0.0313(4) Uani 1 1 d . . .
N3 N 0.02825(17) 0.7207(2) 1.05610(14) 0.0440(6) Uani 1 1 d . A .
O1 O 0.78198(17) 0.11951(15) 0.46869(14) 0.0503(5) Uani 1 1 d . . .
O2 O 0.2902(3) 0.59555(15) 0.69366(14) 0.0718(8) Uani 1 1 d . . .
O3 O -0.0151(2) 0.6794(3) 1.1082(2) 0.0995(12) Uani 1 1 d . . .

loop_
_atom_site_aniso_label
_atom_site_aniso_U_11
_atom_site_aniso_U_22
_atom_site_aniso_U_33
_atom_site_aniso_U_23
_atom_site_aniso_U_13
_atom_site_aniso_U_12
C1 0.0206(10) 0.0186(9) 0.0199(9) 0.0041(7) 0.0072(8) 0.0072(7)
C2 0.0208(10) 0.0192(9) 0.0160(9) 0.0005(7) 0.0021(7) 0.0074(7)
C3 0.0219(10) 0.0197(9) 0.0194(9) 0.0028(8) 0.0016(8) 0.0075(8)
C4 0.0213(10) 0.0217(9) 0.0204(9) 0.0032(8) 0.0022(8) 0.0053(8)
C5 0.0242(10) 0.0228(10) 0.0192(9) -0.0018(8) -0.0015(8) 0.0104(8)
C6 0.0316(12) 0.0258(10) 0.0225(10) 0.0046(8) -0.0007(9) 0.0136(9)
C7 0.0292(11) 0.0220(10) 0.0223(10) 0.0057(8) 0.0044(8) 0.0091(8)
C8 0.0203(10) 0.0407(13) 0.0271(11) 0.0019(10) 0.0019(9) 0.0115(9)
C9 0.0258(12) 0.0364(13) 0.0405(14) -0.0001(11) 0.0036(10) 0.0052(10)
C10 0.0259(13) 0.0621(18) 0.0383(14) 0.0011(13) -0.0037(11) 0.0192(12)
C11 0.0344(14) 0.0680(19) 0.0313(13) 0.0065(13) 0.0073(11) 0.0190(13)
C12 0.0214(10) 0.0197(9) 0.0201(9) 0.0034(8) 0.0039(8) 0.0087(8)
C13 0.0384(13) 0.0237(10) 0.0278(11) 0.0095(9) 0.0172(10) 0.0124(9)
C14 0.0387(13) 0.0210(10) 0.0307(11) 0.0094(9) 0.0151(10) 0.0124(9)
C15 0.0273(11) 0.0222(10) 0.0213(10) 0.0049(8) 0.0080(8) 0.0119(8)
C16 0.0255(10) 0.0229(10) 0.0192(9) 0.0058(8) 0.0068(8) 0.0088(8)
C17 0.0214(10) 0.0200(9) 0.0206(9) 0.0052(8) 0.0034(8) 0.0070(7)
C18 0.0260(11) 0.0254(10) 0.0201(10) 0.0023(8) 0.0080(8) 0.0100(8)
C19 0.0470(15) 0.0294(12) 0.0284(12) 0.0001(10) 0.0125(11) 0.0157(11)
C20 0.0314(12) 0.0382(13) 0.0267(11) 0.0073(10) 0.0024(9) 0.0132(10)
C21 0.0265(12) 0.0409(13) 0.0353(13) 0.0065(11) 0.0029(10) 0.0112(10)
C22 0.0195(10) 0.0198(9) 0.0219(10) 0.0039(8) 0.0062(8) 0.0065(7)
C23 0.0189(10) 0.0266(10) 0.0293(11) -0.0001(9) 0.0048(8) 0.0063(8)
C24 0.0229(11) 0.0393(13) 0.0378(13) 0.0005(11) -0.0013(10) 0.0138(10)
C25 0.0422(15) 0.0397(14) 0.0402(14) 0.0122(11) -0.0010(11) 0.0201(12)
C26 0.0365(13) 0.0391(13) 0.0284(12) 0.0098(10) 0.0020(10) 0.0108(11)
C27 0.0258(11) 0.0331(11) 0.0248(11) 0.0057(9) 0.0081(9) 0.0089(9)
C28 0.0203(10) 0.0221(9) 0.0207(10) -0.0006(8) 0.0040(8) 0.0079(8)
C29 0.0312(12) 0.0226(10) 0.0267(11) -0.0012(9) 0.0030(9) 0.0078(9)
C30 0.0417(14) 0.0247(11) 0.0383(13) 0.0077(10) 0.0072(11) 0.0063(10)
C31 0.0324(13) 0.0309(12) 0.0455(15) 0.0058(11) 0.0121(11) -0.0028(10)
C32 0.0274(12) 0.0356(13) 0.0407(14) 0.0037(11) 0.0164(11) 0.0012(10)
C33 0.0193(9) 0.0200(9) 0.0226(10) 0.0062(8) 0.0055(8) 0.0077(7)
C34 0.0195(9) 0.0225(9) 0.0168(9) 0.0005(8) 0.0039(7) 0.0053(8)
C35 0.0219(10) 0.0248(10) 0.0202(9) 0.0033(8) 0.0036(8) 0.0073(8)
C36 0.0226(10) 0.0367(12) 0.0194(10) 0.0057(9) 0.0038(8) 0.0126(9)
C37 0.0181(10) 0.0461(13) 0.0202(10) 0.0074(9) 0.0036(8) 0.0075(9)
C38 0.0252(11) 0.0393(13) 0.0326(12) 0.0157(10) 0.0061(9) 0.0007(10)
C39 0.0268(11) 0.0295(11) 0.0306(11) 0.0108(9) 0.0048(9) 0.0073(9)
C40 0.0206(11) 0.0612(17) 0.0305(12) 0.0093(12) 0.0037(9) 0.0137(11)
C41 0.0383(16) 0.0581(19) 0.0524(18) -0.0043(15) 0.0063(13) 0.0172(14)
C42 0.0232(13) 0.084(2) 0.0567(19) 0.0197(17) 0.0055(13) 0.0130(14)
C43 0.0331(13) 0.0568(17) 0.0307(13) 0.0077(12) 0.0000(10) 0.0163(12)
C44 0.019(3) 0.029(4) 0.009(5) 0.002(3) 0.001(3) 0.002(2)
C45 0.043(3) 0.021(3) 0.030(3) 0.009(2) 0.005(2) 0.015(2)
C46 0.051(4) 0.032(3) 0.026(3) 0.009(3) 0.007(3) 0.019(3)
C47 0.033(3) 0.025(3) 0.017(3) 0.001(2) 0.005(3) 0.006(2)
C48 0.028(2) 0.024(2) 0.027(2) 0.0110(18) 0.0075(17) 0.0108(17)
C49 0.029(2) 0.023(2) 0.023(2) 0.007(2) 0.008(2) 0.0126(18)
C50 0.022(4) 0.028(3) 0.019(3) 0.000(2) 0.002(3) 0.008(2)
C51 0.057(6) 0.24(2) 0.097(9) 0.096(12) 0.028(6) 0.068(10)
C52 0.140(8) 0.045(4) 0.061(5) 0.016(3) 0.050(5) 0.003(4)
C53 0.079(7) 0.111(8) 0.051(5) -0.023(5) -0.010(4) 0.036(6)
O4 0.107(4) 0.0265(19) 0.058(3) 0.0128(19) 0.041(3) 0.018(2)
N4 0.071(3) 0.026(2) 0.035(2) 0.0088(18) 0.022(2) 0.020(2)
C44A 0.016(3) 0.021(3) 0.005(5) 0.001(3) 0.003(3) 0.002(2)
C45A 0.023(2) 0.023(2) 0.018(2) 0.0073(19) 0.0027(18) 0.0084(17)
C46A 0.024(2) 0.021(3) 0.018(3) 0.002(2) -0.001(2) 0.010(2)
C47A 0.019(2) 0.019(2) 0.024(3) 0.005(2) 0.0068(19) 0.0091(17)
C48A 0.034(2) 0.026(2) 0.021(2) 0.0102(17) 0.0084(17) 0.0144(18)
C49A 0.036(3) 0.023(3) 0.022(2) 0.008(2) 0.0082(19) 0.017(2)
C50A 0.010(3) 0.023(3) 0.019(3) 0.000(2) -0.005(2) 0.0101(19)
C51A 0.048(3) 0.035(3) 0.028(3) 0.005(2) 0.013(2) 0.021(2)
C52A 0.030(2) 0.023(2) 0.036(3) 0.0029(19) 0.005(2) 0.0070(18)
C53A 0.024(3) 0.053(3) 0.026(3) 0.001(3) -0.001(2) 0.013(3)
N4A 0.033(2) 0.0232(17) 0.0191(16) 0.0055(14) 0.0081(15) 0.0116(15)
O4A 0.083(3) 0.043(2) 0.0303(18) 0.0211(16) 0.0275(19) 0.036(2)
C54 0.0207(10) 0.0227(9) 0.0195(9) 0.0070(8) 0.0052(8) 0.0107(8)
C55 0.0206(10) 0.0327(11) 0.0182(9) 0.0015(8) 0.0034(8) 0.0111(8)
C56 0.0248(11) 0.0492(14) 0.0234(11) 0.0122(10) 0.0090(9) 0.0104(10)
C57 0.0312(12) 0.0585(16) 0.0240(11) 0.0182(11) 0.0042(10) 0.0134(11)
C58 0.0289(12) 0.0442(14) 0.0342(12) 0.0195(11) 0.0026(10) 0.0147(10)
C59 0.0203(10) 0.0355(12) 0.0267(11) 0.0095(9) 0.0034(8) 0.0111(9)
C60 0.0190(9) 0.0254(10) 0.0210(10) 0.0048(8) 0.0053(8) 0.0086(8)
C61 0.0290(11) 0.0274(11) 0.0224(10) 0.0067(9) 0.0087(9) 0.0072(9)
C62 0.0330(12) 0.0245(11) 0.0304(12) 0.0051(9) 0.0065(10) 0.0050(9)
C63 0.0375(13) 0.0260(11) 0.0325(12) 0.0008(9) 0.0002(10) 0.0133(10)
C64 0.0278(11) 0.0313(11) 0.0229(10) -0.0023(9) 0.0039(9) 0.0126(9)
N1 0.0251(10) 0.0311(10) 0.0318(10) 0.0007(8) -0.0032(8) 0.0140(8)
N2 0.0489(12) 0.0202(9) 0.0258(9) 0.0064(7) 0.0167(9) 0.0138(8)
N3 0.0202(10) 0.0778(17) 0.0356(11) 0.0285(12) 0.0088(9) 0.0090(10)
O1 0.0432(11) 0.0408(10) 0.0675(14) 0.0095(10) -0.0061(10) 0.0252(9)
O2 0.144(2) 0.0254(9) 0.0523(13) 0.0163(9) 0.0575(15) 0.0305(12)
O3 0.0369(13) 0.197(4) 0.103(2) 0.112(3) 0.0269(14) 0.0277(17)

loop_
_atom_type_symbol
_atom_type_description
_atom_type_scat_dispersion_real
_atom_type_scat_dispersion_imag
_atom_type_scat_source
C C 0.0033 0.0016 'International Tables Vol C Tables 4.2.6.8 and 6.1.1.4'
H H 0.0000 0.0000 'International Tables Vol C Tables 4.2.6.8 and 6.1.1.4'
N N 0.0061 0.0033 'International Tables Vol C Tables 4.2.6.8 and 6.1.1.4'
O O 0.0106 0.0060 'International Tables Vol C Tables 4.2.6.8 and 6.1.1.4'

loop_
_geom_angle_atom_site_label_1
_geom_angle_atom_site_label_2
_geom_angle_atom_site_label_3
_geom_angle
C22 C1 C2 122.81(18)
C22 C1 C12 124.57(18)
C2 C1 C12 112.62(17)
C3 C2 C7 117.80(19)
C3 C2 C1 122.34(18)
C7 C2 C1 119.85(18)
C4 C3 C2 121.61(19)
C3 C4 C5 119.68(19)
C6 C5 C4 119.5(2)
C6 C5 N1 118.0(2)
C4 C5 N1 122.4(2)
C7 C6 C5 120.3(2)
C6 C7 C2 121.1(2)
N1 C8 C11 109.2(2)
N1 C8 C10 106.8(2)
C11 C8 C10 109.4(2)
N1 C8 C9 110.20(18)
C11 C8 C9 112.6(2)
C10 C8 C9 108.5(2)
C17 C12 C13 117.36(18)
C17 C12 C1 122.32(18)
C13 C12 C1 120.22(18)
C14 C13 C12 121.7(2)
C13 C14 C15 120.4(2)
C16 C15 C14 118.36(19)
C16 C15 N2 124.11(19)
C14 C15 N2 117.53(19)
C17 C16 C15 120.49(19)
C16 C17 C12 121.71(19)
N2 C18 C19 107.02(18)
N2 C18 C21 109.63(19)
C19 C18 C21 109.11(19)
N2 C18 C20 110.14(18)
C19 C18 C20 108.11(19)
C21 C18 C20 112.66(19)
C1 C22 C23 120.87(18)
C1 C22 C28 119.76(18)
C23 C22 C28 119.29(17)
C22 C23 C24 114.35(18)
C22 C23 C32 112.1(2)
C24 C23 C32 112.0(2)
C25 C24 C23 115.3(2)
C24 C25 C26 114.2(2)
C27 C26 C25 116.8(2)
C26 C27 C28 117.36(19)
C22 C28 C29 116.14(17)
C22 C28 C27 109.71(17)
C29 C28 C27 112.61(18)
C30 C29 C28 115.24(19)
C31 C30 C29 113.9(2)
C30 C31 C32 116.4(2)
C31 C32 C23 117.1(2)
C54 C33 C44 121.4(6)
C54 C33 C34 123.15(18)
C44 C33 C34 114.8(6)
C54 C33 C44A 126.6(5)
C44 C33 C44A 15.8(5)
C34 C33 C44A 109.8(5)
C39 C34 C35 117.7(2)
C39 C34 C33 121.84(19)
C35 C34 C33 120.40(18)
C36 C35 C34 121.8(2)
C35 C36 C37 120.0(2)
C36 C37 C38 119.0(2)
C36 C37 N3 122.2(2)
C38 C37 N3 118.7(2)
C39 C38 C37 120.5(2)
C38 C39 C34 121.0(2)
N3 C40 C43 111.4(2)
N3 C40 C42 108.3(2)
C43 C40 C42 111.3(2)
N3 C40 C41 109.1(2)
C43 C40 C41 109.2(2)
C42 C40 C41 107.5(2)
C45 C44 C49 115.3(12)
C45 C44 C33 120.8(9)
C49 C44 C33 123.5(7)
C44 C45 C46 123.3(9)
C47 C46 C45 118.5(6)
C46 C47 C48 120.1(5)
C46 C47 N4 123.5(6)
C48 C47 N4 116.0(5)
C49 C48 C47 119.1(5)
C48 C49 C44 123.7(7)
N4 C50 C53 112.0(7)
N4 C50 C52 115.3(6)
C53 C50 C52 114.9(8)
N4 C50 C51 101.8(8)
C53 C50 C51 110.4(10)
C52 C50 C51 100.9(9)
O4 N4 C47 115.5(4)
O4 N4 C50 115.3(5)
C47 N4 C50 127.8(5)
C45A C44A C49A 119.5(9)
C45A C44A C33 120.7(5)
C49A C44A C33 119.8(9)
C44A C45A C46A 120.8(6)
C47A C46A C45A 120.1(5)
C46A C47A C48A 118.9(5)
C46A C47A N4A 125.2(5)
C48A C47A N4A 115.9(4)
C49A C48A C47A 119.6(5)
C48A C49A C44A 121.1(7)
N4A C50A C51A 109.7(5)
N4A C50A C52A 110.4(6)
C51A C50A C52A 110.7(5)
N4A C50A C53A 109.9(5)
C51A C50A C53A 106.4(6)
C52A C50A C53A 109.7(6)
O4A N4A C47A 117.3(4)
O4A N4A C50A 116.0(4)
C47A N4A C50A 126.7(4)
C33 C54 C60 120.51(18)
C33 C54 C55 119.88(18)
C60 C54 C55 119.60(17)
C54 C55 C64 115.80(18)
C54 C55 C56 110.35(18)
C64 C55 C56 112.25(18)
C57 C56 C55 116.70(19)
C58 C57 C56 116.6(2)
C57 C58 C59 114.5(2)
C58 C59 C60 115.11(18)
C54 C60 C59 114.54(17)
C54 C60 C61 110.68(17)
C59 C60 C61 112.72(18)
C62 C61 C60 117.08(18)
C61 C62 C63 116.3(2)
C64 C63 C62 114.0(2)
C63 C64 C55 115.54(18)
O1 N1 C5 116.7(2)
O1 N1 C8 117.39(19)
C5 N1 C8 125.91(19)
O2 N2 C15 116.90(18)
O2 N2 C18 117.00(18)
C15 N2 C18 126.10(17)
O3 N3 C37 116.7(2)
O3 N3 C40 117.4(2)
C37 N3 C40 125.7(2)

loop_
_geom_bond_atom_site_label_1
_geom_bond_atom_site_label_2
_geom_bond_distance
C1 C22 1.342(3)
C1 C2 1.499(3)
C1 C12 1.500(3)
C2 C3 1.393(3)
C2 C7 1.403(3)
C3 C4 1.389(3)
C4 C5 1.398(3)
C5 C6 1.390(3)
C5 N1 1.422(3)
C6 C7 1.385(3)
C8 N1 1.504(3)
C8 C11 1.523(4)
C8 C10 1.527(3)
C8 C9 1.528(3)
C12 C17 1.393(3)
C12 C13 1.399(3)
C13 C14 1.383(3)
C14 C15 1.402(3)
C15 C16 1.397(3)
C15 N2 1.416(3)
C16 C17 1.386(3)
C18 N2 1.507(3)
C18 C19 1.519(3)
C18 C21 1.523(3)
C18 C20 1.530(3)
C22 C23 1.516(3)
C22 C28 1.523(3)
C23 C24 1.538(3)
C23 C32 1.539(3)
C24 C25 1.525(4)
C25 C26 1.532(4)
C26 C27 1.521(3)
C27 C28 1.543(3)
C28 C29 1.537(3)
C29 C30 1.531(3)
C30 C31 1.525(4)
C31 C32 1.529(4)
C33 C54 1.344(3)
C33 C44 1.456(17)
C33 C34 1.500(3)
C33 C44A 1.554(13)
C34 C39 1.392(3)
C34 C35 1.395(3)
C35 C36 1.382(3)
C36 C37 1.384(3)
C37 C38 1.397(4)
C37 N3 1.423(3)
C38 C39 1.381(3)
C40 N3 1.491(3)
C40 C43 1.506(4)
C40 C42 1.510(4)
C40 C41 1.567(4)
C44 C45 1.399(9)
C44 C49 1.402(13)
C45 C46 1.407(9)
C46 C47 1.384(9)
C47 C48 1.409(7)
C47 N4 1.436(7)
C48 C49 1.371(6)
C50 N4 1.478(9)
C50 C53 1.517(5)
C50 C52 1.519(5)
C50 C51 1.530(5)
O4 N4 1.302(6)
C44A C45A 1.354(14)
C44A C49A 1.389(8)
C45A C46A 1.395(7)
C46A C47A 1.388(8)
C47A C48A 1.405(6)
C47A N4A 1.423(6)
C48A C49A 1.373(6)
C50A N4A 1.482(10)
C50A C51A 1.521(5)
C50A C52A 1.528(5)
C50A C53A 1.534(5)
N4A O4A 1.279(5)
C54 C60 1.516(3)
C54 C55 1.520(3)
C55 C64 1.533(3)
C55 C56 1.537(3)
C56 C57 1.534(3)
C57 C58 1.521(4)
C58 C59 1.528(3)
C59 C60 1.534(3)
C60 C61 1.545(3)
C61 C62 1.526(3)
C62 C63 1.532(3)
C63 C64 1.522(3)
N1 O1 1.293(3)
N2 O2 1.278(3)
N3 O3 1.261(3)
